data_7717874
loop_
_publ_author_name
'Luff, Martin Simon'
'Corsei, Celine S.'
'Radius, Udo'

_publ_section_title
;
 On the reactivity of complexes [Ni(NHC)2] with CS2
;
_journal_name_full 'Dalton Transactions'
_journal_paper_doi 10.1039/D4DT03497J
_journal_year 2025
_chemical_formula_moiety 'C23 H40 N4 Ni S2, 1.5(C6 H6)'
_chemical_formula_sum 'C32 H49 N4 Ni S2'
_chemical_formula_weight 612.58
_space_group_crystal_system monoclinic
_space_group_IT_number 14
_space_group_name_Hall '-P 2ybc'
_space_group_name_H-M_alt 'P 1 21/c 1'
_atom_sites_solution_hydrogens geom
_audit_creation_method SHELXL-2018/3
_audit_update_record
;
2024-12-19 deposited with the CCDC.	2025-01-22 downloaded from the CCDC.
;
_cell_angle_alpha 90
_cell_angle_beta 93.7970(10)
_cell_angle_gamma 90
_cell_formula_units_Z 4
_cell_length_a 19.35690(10)
_cell_length_b 9.705
_cell_length_c 17.73680(10)
_cell_measurement_reflns_used 47946
_cell_measurement_temperature 100(2)
_cell_measurement_theta_max 77.2670
_cell_measurement_theta_min 2.3030
_cell_volume 3324.70(3)
_computing_cell_refinement 'CrysAlisPro 1.171.41.93a (Rigaku OD, 2020)'
_computing_data_collection 'CrysAlisPro 1.171.41.93a (Rigaku OD, 2020)'
_computing_data_reduction 'CrysAlisPro 1.171.41.93a (Rigaku OD, 2020)'
_computing_molecular_graphics 'ShelXLe (Huebschle et all, 2011)'
_computing_publication_material 'SHELXL-2014/6 (Sheldrick, 2014)'
_computing_structure_refinement 'SHELXL-2018/3 (Sheldrick, 2018)'
_computing_structure_solution 'SHELXT 2014/5 (Sheldrick, 2014)'
_diffrn_ambient_temperature 100(2)
_diffrn_detector_area_resol_mean 10.0000
_diffrn_measured_fraction_theta_full 1.000
_diffrn_measured_fraction_theta_max 0.991
_diffrn_measurement_device_type 'XtaLAB Synergy, Dualflex, HyPix'
_diffrn_measurement_method '\w scans'
_diffrn_radiation_type CuK\a
_diffrn_radiation_wavelength 1.54184
_diffrn_reflns_av_R_equivalents 0.0279
_diffrn_reflns_av_unetI/netI 0.0127
_diffrn_reflns_Laue_measured_fraction_full 1.000
_diffrn_reflns_Laue_measured_fraction_max 0.991
_diffrn_reflns_limit_h_max 20
_diffrn_reflns_limit_h_min -24
_diffrn_reflns_limit_k_max 12
_diffrn_reflns_limit_k_min -12
_diffrn_reflns_limit_l_max 22
_diffrn_reflns_limit_l_min -22
_diffrn_reflns_number 63091
_diffrn_reflns_point_group_measured_fraction_full 1.000
_diffrn_reflns_point_group_measured_fraction_max 0.991
_diffrn_reflns_theta_full 72.000
_diffrn_reflns_theta_max 77.512
_diffrn_reflns_theta_min 2.288
_diffrn_source 'micro-focus sealed X-ray tube'
_exptl_absorpt_coefficient_mu 2.202
_exptl_absorpt_correction_T_max 1.000
_exptl_absorpt_correction_T_min 0.553
_exptl_absorpt_correction_type gaussian
_exptl_absorpt_process_details
;
CrysAlisPro 1.171.41.92a (Rigaku Oxford Diffraction, 2020)
Numerical absorption correction based on gaussian integration over
a multifaceted crystal model
Empirical absorption correction using spherical harmonics,
implemented in SCALE3 ABSPACK scaling algorithm.
;
_exptl_crystal_colour red
_exptl_crystal_density_diffrn 1.224
_exptl_crystal_description block
_exptl_crystal_F_000 1316
_exptl_crystal_size_max 0.250
_exptl_crystal_size_mid 0.180
_exptl_crystal_size_min 0.130
_refine_diff_density_max 0.845
_refine_diff_density_min -0.320
_refine_diff_density_rms 0.044
_refine_ls_extinction_method none
_refine_ls_goodness_of_fit_ref 1.036
_refine_ls_hydrogen_treatment constr
_refine_ls_matrix_type full
_refine_ls_number_parameters 364
_refine_ls_number_reflns 7020
_refine_ls_number_restraints 3
_refine_ls_restrained_S_all 1.039
_refine_ls_R_factor_all 0.0314
_refine_ls_R_factor_gt 0.0306
_refine_ls_shift/su_max 0.002
_refine_ls_shift/su_mean 0.000
_refine_ls_structure_factor_coef Fsqd
_refine_ls_weighting_details 'w=1/[\s^2^(Fo^2^)+(0.0349P)^2^+2.2077P] where P=(Fo^2^+2Fc^2^)/3'
_refine_ls_weighting_scheme calc
_refine_ls_wR_factor_gt 0.0777
_refine_ls_wR_factor_ref 0.0782
_reflns_Friedel_coverage 0.000
_reflns_number_gt 6794
_reflns_number_total 7020
_reflns_threshold_expression 'I > 2\s(I)'
_cod_data_source_file d4dt03497j2.cif
_cod_data_source_block Compound_1a
_cod_original_cell_volume 3324.73(3)
_cod_original_sg_symbol_H-M 'P 21/c'
_cod_database_code 7717874
_shelx_shelxl_version_number 2018/3
_shelx_space_group_comment
;
The symmetry employed for this shelxl refinement is uniquely defined
by the following loop, which should always be used as a source of
symmetry information in preference to the above space-group names.
They are only intended as comments.
;
_shelx_estimated_absorpt_t_min 0.609
_shelx_estimated_absorpt_t_max 0.763

loop_
_space_group_symop_operation_xyz
'x, y, z'
'-x, y+1/2, -z+1/2'
'-x, -y, -z'
'x, -y-1/2, z-1/2'

loop_
_atom_site_label
_atom_site_type_symbol
_atom_site_fract_x
_atom_site_fract_y
_atom_site_fract_z
_atom_site_U_iso_or_equiv
_atom_site_adp_type
_atom_site_occupancy
_atom_site_site_symmetry_order
_atom_site_calc_flag
_atom_site_refinement_flags_posn
_atom_site_refinement_flags_adp
_atom_site_refinement_flags_occupancy
_atom_site_disorder_assembly
_atom_site_disorder_group
Ni01 Ni 0.82768(2) 0.33725(2) 0.59301(2) 0.01503(7) Uani 1 1 d . . . . .
S002 S 0.89069(2) 0.22638(3) 0.68009(2) 0.02329(8) Uani 1 1 d . U . . .
S003 S 0.74979(2) 0.07227(4) 0.66960(2) 0.03310(9) Uani 1 1 d . U . . .
N004 N 0.88815(5) 0.57368(11) 0.50653(6) 0.0175(2) Uani 1 1 d . . . . .
N005 N 0.69343(5) 0.42663(11) 0.52384(6) 0.0182(2) Uani 1 1 d . . . . .
N006 N 0.88212(6) 0.61697(11) 0.62475(6) 0.0181(2) Uani 1 1 d . . . . .
N007 N 0.73900(6) 0.26722(11) 0.45875(6) 0.0190(2) Uani 1 1 d . . . . .
C008 C 0.74937(6) 0.34261(13) 0.52337(7) 0.0170(2) Uani 1 1 d . . . . .
C009 C 0.86970(6) 0.51644(13) 0.57215(7) 0.0161(2) Uani 1 1 d . . . . .
C00A C 0.67729(7) 0.30545(15) 0.41880(8) 0.0223(3) Uani 1 1 d . . . . .
C00B C 0.87623(7) 0.50031(14) 0.43399(7) 0.0200(3) Uani 1 1 d . . . . .
H00B H 0.865125 0.402737 0.446676 0.024 Uiso 1 1 calc R U . . .
C00C C 0.91148(7) 0.70889(14) 0.51789(8) 0.0226(3) Uani 1 1 d . . . . .
C00D C 0.64850(7) 0.40527(15) 0.45967(8) 0.0216(3) Uani 1 1 d . . . . .
C00E C 0.86989(7) 0.59302(14) 0.70504(7) 0.0204(3) Uani 1 1 d . . . . .
H00E H 0.848052 0.499912 0.707629 0.024 Uiso 1 1 calc R U . . .
C00F C 0.90788(7) 0.73611(14) 0.59246(8) 0.0234(3) Uani 1 1 d . . . . .
C00G C 0.68686(7) 0.52681(15) 0.58576(8) 0.0243(3) Uani 1 1 d . . . . .
H00G H 0.728427 0.512748 0.621483 0.029 Uiso 1 1 calc R U . . .
C1 C 0.80891(7) 0.18401(14) 0.64839(7) 0.0211(2) Uani 1 1 d . U . . .
C00I C 0.81273(7) 0.55749(16) 0.38901(8) 0.0263(3) Uani 1 1 d . . . . .
H00A H 0.819861 0.655421 0.378530 0.039 Uiso 1 1 calc R U . . .
H00C H 0.771918 0.546657 0.418350 0.039 Uiso 1 1 calc R U . . .
H00D H 0.805600 0.507119 0.341238 0.039 Uiso 1 1 calc R U . . .
C00J C 0.58053(7) 0.47618(17) 0.44434(9) 0.0294(3) Uani 1 1 d . . . . .
H00F H 0.587244 0.576131 0.447651 0.044 Uiso 1 1 calc R U . . .
H00H H 0.548453 0.446959 0.481739 0.044 Uiso 1 1 calc R U . . .
H00I H 0.561287 0.451956 0.393570 0.044 Uiso 1 1 calc R U . . .
C00K C 0.78604(7) 0.15326(14) 0.44185(8) 0.0248(3) Uani 1 1 d . . . . .
H00K H 0.828090 0.163332 0.477319 0.030 Uiso 1 1 calc R U . . .
C00L C 0.64703(8) -0.15697(16) 0.78177(9) 0.0290(3) Uani 1 1 d . . . . .
H00L H 0.691925 -0.123105 0.773362 0.035 Uiso 1 1 calc R U . . .
C00M C 0.93993(7) 0.49535(17) 0.38791(8) 0.0282(3) Uani 1 1 d . . . . .
H00J H 0.932456 0.428073 0.346979 0.042 Uiso 1 1 calc R U . . .
H00M H 0.980386 0.468218 0.420686 0.042 Uiso 1 1 calc R U . . .
H00N H 0.947882 0.586579 0.366437 0.042 Uiso 1 1 calc R U . . .
C00N C 0.58920(8) -0.09577(16) 0.74646(8) 0.0295(3) Uani 1 1 d . . . . .
H00O H 0.594348 -0.019668 0.713619 0.035 Uiso 1 1 calc R U . . .
C00O C 0.81858(9) 0.69453(17) 0.73496(9) 0.0318(3) Uani 1 1 d . . . . .
H00P H 0.777392 0.699565 0.699823 0.048 Uiso 1 1 calc R U . . .
H00Q H 0.840059 0.785816 0.739803 0.048 Uiso 1 1 calc R U . . .
H00R H 0.805178 0.663694 0.784536 0.048 Uiso 1 1 calc R U . . .
C00P C 0.93769(8) 0.58527(18) 0.75312(8) 0.0313(3) Uani 1 1 d . . . . .
H00S H 0.968077 0.516986 0.731611 0.047 Uiso 1 1 calc R U . . .
H00T H 0.928455 0.558154 0.804720 0.047 Uiso 1 1 calc R U . . .
H00U H 0.960293 0.675671 0.754067 0.047 Uiso 1 1 calc R U . . .
C00Q C 0.65081(8) 0.24625(18) 0.34457(8) 0.0314(3) Uani 1 1 d . . . . .
H00V H 0.681185 0.274258 0.305240 0.047 Uiso 1 1 calc R U . . .
H00W H 0.603816 0.280221 0.331777 0.047 Uiso 1 1 calc R U . . .
H00X H 0.650091 0.145493 0.348051 0.047 Uiso 1 1 calc R U . . .
C00R C 0.93783(9) 0.80031(17) 0.45813(9) 0.0338(3) Uani 1 1 d . . . . .
H00Y H 0.983041 0.766865 0.444241 0.051 Uiso 1 1 calc R U . . .
H00Z H 0.942559 0.894632 0.477511 0.051 Uiso 1 1 calc R U . . .
H010 H 0.905135 0.799254 0.413516 0.051 Uiso 1 1 calc R U . . .
C00S C 0.51598(9) -0.25612(18) 0.80639(10) 0.0356(4) Uani 1 1 d . . . . .
H011 H 0.471054 -0.289929 0.814670 0.043 Uiso 1 1 calc R U . . .
C00T C 0.57380(9) -0.31799(16) 0.84198(9) 0.0336(3) Uani 1 1 d . . . . .
H012 H 0.568680 -0.394247 0.874726 0.040 Uiso 1 1 calc R U . . .
C00U C 0.63927(9) -0.26806(17) 0.82956(9) 0.0338(3) Uani 1 1 d . . . . .
H013 H 0.678989 -0.310284 0.853965 0.041 Uiso 1 1 calc R U . . .
C00V C 0.52371(9) -0.14487(18) 0.75871(10) 0.0358(4) Uani 1 1 d . . . . .
H014 H 0.484047 -0.102245 0.734408 0.043 Uiso 1 1 calc R U . . .
C00W C 0.55039(9) 0.10052(18) 0.50374(10) 0.0364(4) Uani 1 1 d . . . . .
H015 H 0.585103 0.169878 0.506320 0.044 Uiso 1 1 calc R U . . .
C00X C 0.56091(9) -0.02088(18) 0.54384(9) 0.0346(3) Uani 1 1 d . . . . .
H016 H 0.602788 -0.034957 0.573877 0.041 Uiso 1 1 calc R U . . .
C00Y C 0.75362(9) 0.01475(16) 0.45945(10) 0.0345(3) Uani 1 1 d . . . . .
H017 H 0.711286 0.001592 0.426791 0.052 Uiso 1 1 calc R U . . .
H018 H 0.742285 0.012968 0.512474 0.052 Uiso 1 1 calc R U . . .
H019 H 0.786448 -0.059354 0.450382 0.052 Uiso 1 1 calc R U . . .
C00Z C 0.69108(10) 0.67495(17) 0.55797(10) 0.0387(4) Uani 1 1 d . . . . .
H01A H 0.734792 0.688563 0.534087 0.058 Uiso 1 1 calc R U . . .
H01B H 0.688923 0.738139 0.600844 0.058 Uiso 1 1 calc R U . . .
H01C H 0.652223 0.693421 0.521088 0.058 Uiso 1 1 calc R U . . .
C010 C 0.48947(10) 0.12108(17) 0.45995(9) 0.0368(4) Uani 1 1 d . . . . .
H01D H 0.482402 0.204461 0.432454 0.044 Uiso 1 1 calc R U . . .
C011 C 0.92745(10) 0.86492(16) 0.63448(10) 0.0379(4) Uani 1 1 d . . . . .
H01E H 0.947589 0.930617 0.600157 0.057 Uiso 1 1 calc R U . . .
H01F H 0.961460 0.843290 0.676189 0.057 Uiso 1 1 calc R U . . .
H01G H 0.886158 0.905506 0.654686 0.057 Uiso 1 1 calc R U . . .
C012 C 0.81089(9) 0.16012(18) 0.36184(9) 0.0349(4) Uani 1 1 d . . . . .
H01H H 0.774262 0.126319 0.325730 0.052 Uiso 1 1 calc R U . . .
H01I H 0.852277 0.102718 0.358880 0.052 Uiso 1 1 calc R U . . .
H01J H 0.822058 0.255716 0.349651 0.052 Uiso 1 1 calc R U . . .
C013 C 0.62465(9) 0.4980(2) 0.63074(10) 0.0468(5) Uani 1 1 d . . . . .
H01K H 0.582140 0.517635 0.599493 0.070 Uiso 1 1 calc R U . . .
H01L H 0.626593 0.556633 0.675796 0.070 Uiso 1 1 calc R U . . .
H01M H 0.624957 0.400919 0.646043 0.070 Uiso 1 1 calc R U . . .

loop_
_atom_site_aniso_label
_atom_site_aniso_U_11
_atom_site_aniso_U_22
_atom_site_aniso_U_33
_atom_site_aniso_U_23
_atom_site_aniso_U_13
_atom_site_aniso_U_12
Ni01 0.01688(11) 0.01314(11) 0.01507(11) 0.00085(8) 0.00121(8) 0.00010(8)
S002 0.02376(16) 0.02029(16) 0.02486(16) 0.00230(12) -0.00560(12) 0.00192(12)
S003 0.0365(2) 0.02921(19) 0.03353(19) 0.00946(15) 0.00166(15) -0.01237(15)
N004 0.0191(5) 0.0169(5) 0.0167(5) 0.0022(4) 0.0025(4) -0.0001(4)
N005 0.0170(5) 0.0188(5) 0.0191(5) 0.0011(4) 0.0029(4) 0.0008(4)
N006 0.0205(5) 0.0147(5) 0.0193(5) -0.0010(4) 0.0038(4) -0.0014(4)
N007 0.0190(5) 0.0194(5) 0.0186(5) -0.0028(4) 0.0008(4) -0.0010(4)
C008 0.0182(6) 0.0158(6) 0.0174(6) 0.0008(5) 0.0031(5) -0.0019(5)
C009 0.0150(5) 0.0166(6) 0.0170(6) 0.0004(5) 0.0017(4) 0.0020(4)
C00A 0.0193(6) 0.0265(7) 0.0208(6) 0.0017(5) -0.0009(5) -0.0045(5)
C00B 0.0204(6) 0.0238(6) 0.0161(6) 0.0003(5) 0.0018(5) 0.0007(5)
C00C 0.0243(6) 0.0176(6) 0.0260(7) 0.0037(5) 0.0038(5) -0.0020(5)
C00D 0.0166(6) 0.0256(7) 0.0225(6) 0.0044(5) 0.0014(5) -0.0021(5)
C00E 0.0230(6) 0.0209(6) 0.0177(6) -0.0036(5) 0.0052(5) -0.0018(5)
C00F 0.0256(7) 0.0164(6) 0.0286(7) 0.0001(5) 0.0050(5) -0.0032(5)
C00G 0.0250(7) 0.0255(7) 0.0229(6) -0.0038(5) 0.0044(5) 0.0048(5)
C1 0.0241(5) 0.0186(6) 0.0205(6) 0.0010(5) 0.0000(4) -0.0007(4)
C00I 0.0240(7) 0.0343(8) 0.0205(6) 0.0068(6) 0.0001(5) 0.0009(6)
C00J 0.0194(6) 0.0360(8) 0.0324(7) 0.0059(6) -0.0006(6) 0.0031(6)
C00K 0.0258(7) 0.0223(7) 0.0263(7) -0.0079(5) 0.0012(5) 0.0028(5)
C00L 0.0277(7) 0.0301(8) 0.0297(7) 0.0032(6) 0.0058(6) 0.0000(6)
C00M 0.0238(7) 0.0381(8) 0.0235(7) -0.0018(6) 0.0075(5) -0.0002(6)
C00N 0.0379(8) 0.0254(7) 0.0245(7) 0.0040(6) -0.0017(6) -0.0006(6)
C00O 0.0367(8) 0.0315(8) 0.0283(7) -0.0078(6) 0.0093(6) 0.0064(6)
C00P 0.0263(7) 0.0458(9) 0.0216(7) 0.0003(6) 0.0012(6) -0.0046(6)
C00Q 0.0301(7) 0.0385(8) 0.0247(7) -0.0041(6) -0.0057(6) -0.0057(6)
C00R 0.0421(9) 0.0270(8) 0.0332(8) 0.0079(6) 0.0090(7) -0.0091(7)
C00S 0.0315(8) 0.0323(8) 0.0433(9) -0.0068(7) 0.0044(7) -0.0105(7)
C00T 0.0467(9) 0.0229(7) 0.0322(8) 0.0040(6) 0.0111(7) -0.0010(7)
C00U 0.0338(8) 0.0327(8) 0.0351(8) 0.0103(7) 0.0041(6) 0.0097(7)
C00V 0.0310(8) 0.0360(9) 0.0384(9) -0.0008(7) -0.0122(7) -0.0004(7)
C00W 0.0418(9) 0.0300(8) 0.0394(9) -0.0053(7) 0.0174(7) -0.0087(7)
C00X 0.0335(8) 0.0411(9) 0.0295(8) -0.0021(7) 0.0057(6) 0.0063(7)
C00Y 0.0436(9) 0.0215(7) 0.0379(8) -0.0065(6) -0.0008(7) -0.0005(6)
C00Z 0.0508(10) 0.0235(8) 0.0408(9) -0.0050(7) -0.0029(8) 0.0095(7)
C010 0.0517(10) 0.0258(7) 0.0343(8) 0.0070(6) 0.0137(7) 0.0057(7)
C011 0.0549(10) 0.0203(7) 0.0395(9) -0.0060(6) 0.0117(8) -0.0127(7)
C012 0.0377(8) 0.0382(9) 0.0297(8) -0.0123(7) 0.0080(6) 0.0031(7)
C013 0.0338(9) 0.0724(14) 0.0359(9) -0.0146(9) 0.0151(7) -0.0063(9)

loop_
_atom_type_symbol
_atom_type_description
_atom_type_scat_dispersion_real
_atom_type_scat_dispersion_imag
_atom_type_scat_source
C C 0.0181 0.0091 'International Tables Vol C Tables 4.2.6.8 and 6.1.1.4'
H H 0.0000 0.0000 'International Tables Vol C Tables 4.2.6.8 and 6.1.1.4'
N N 0.0311 0.0180 'International Tables Vol C Tables 4.2.6.8 and 6.1.1.4'
S S 0.3331 0.5567 'International Tables Vol C Tables 4.2.6.8 and 6.1.1.4'
Ni Ni -3.0029 0.5091 'International Tables Vol C Tables 4.2.6.8 and 6.1.1.4'

loop_
_geom_angle_atom_site_label_1
_geom_angle_atom_site_label_2
_geom_angle_atom_site_label_3
_geom_angle
_geom_angle_site_symmetry_1
_geom_angle_site_symmetry_3
_geom_angle_publ_flag
C1 Ni01 C008 101.16(6) . . ?
C1 Ni01 C009 156.72(6) . . ?
C008 Ni01 C009 100.17(5) . . ?
C1 Ni01 S002 48.92(4) . . ?
C008 Ni01 S002 149.33(4) . . ?
C009 Ni01 S002 110.49(4) . . ?
C1 S002 Ni01 54.56(5) . . ?
C009 N004 C00C 111.16(11) . . ?
C009 N004 C00B 121.00(11) . . ?
C00C N004 C00B 127.52(11) . . ?
C008 N005 C00D 111.03(11) . . ?
C008 N005 C00G 120.53(11) . . ?
C00D N005 C00G 128.41(11) . . ?
C009 N006 C00F 111.35(11) . . ?
C009 N006 C00E 121.07(11) . . ?
C00F N006 C00E 127.56(11) . . ?
C008 N007 C00A 110.91(11) . . ?
C008 N007 C00K 120.96(11) . . ?
C00A N007 C00K 127.86(11) . . ?
N005 C008 N007 104.76(11) . . ?
N005 C008 Ni01 128.19(10) . . ?
N007 C008 Ni01 126.95(9) . . ?
N004 C009 N006 104.47(11) . . ?
N004 C009 Ni01 131.19(9) . . ?
N006 C009 Ni01 124.19(9) . . ?
C00D C00A N007 106.68(12) . . ?
C00D C00A C00Q 128.16(13) . . ?
N007 C00A C00Q 125.15(13) . . ?
N004 C00B C00M 113.43(11) . . ?
N004 C00B C00I 110.77(11) . . ?
C00M C00B C00I 112.55(11) . . ?
N004 C00B H00B 106.5 . . ?
C00M C00B H00B 106.5 . . ?
C00I C00B H00B 106.5 . . ?
C00F C00C N004 106.66(11) . . ?
C00F C00C C00R 128.13(13) . . ?
N004 C00C C00R 125.17(13) . . ?
C00A C00D N005 106.61(11) . . ?
C00A C00D C00J 128.45(13) . . ?
N005 C00D C00J 124.85(13) . . ?
N006 C00E C00P 111.19(11) . . ?
N006 C00E C00O 112.63(12) . . ?
C00P C00E C00O 113.36(12) . . ?
N006 C00E H00E 106.4 . . ?
C00P C00E H00E 106.4 . . ?
C00O C00E H00E 106.4 . . ?
C00C C00F N006 106.36(12) . . ?
C00C C00F C011 128.56(13) . . ?
N006 C00F C011 125.08(13) . . ?
N005 C00G C013 112.36(13) . . ?
N005 C00G C00Z 111.77(12) . . ?
C013 C00G C00Z 113.99(15) . . ?
N005 C00G H00G 106.0 . . ?
C013 C00G H00G 106.0 . . ?
C00Z C00G H00G 106.0 . . ?
S003 C1 S002 137.36(9) . . ?
S003 C1 Ni01 145.77(9) . . ?
S002 C1 Ni01 76.52(6) . . ?
C00B C00I H00A 109.5 . . ?
C00B C00I H00C 109.5 . . ?
H00A C00I H00C 109.5 . . ?
C00B C00I H00D 109.5 . . ?
H00A C00I H00D 109.5 . . ?
H00C C00I H00D 109.5 . . ?
C00D C00J H00F 109.5 . . ?
C00D C00J H00H 109.5 . . ?
H00F C00J H00H 109.5 . . ?
C00D C00J H00I 109.5 . . ?
H00F C00J H00I 109.5 . . ?
H00H C00J H00I 109.5 . . ?
N007 C00K C00Y 110.57(12) . . ?
N007 C00K C012 113.07(12) . . ?
C00Y C00K C012 112.78(12) . . ?
N007 C00K H00K 106.6 . . ?
C00Y C00K H00K 106.6 . . ?
C012 C00K H00K 106.6 . . ?
C00N C00L C00U 119.65(14) . . ?
C00N C00L H00L 120.2 . . ?
C00U C00L H00L 120.2 . . ?
C00B C00M H00J 109.5 . . ?
C00B C00M H00M 109.5 . . ?
H00J C00M H00M 109.5 . . ?
C00B C00M H00N 109.5 . . ?
H00J C00M H00N 109.5 . . ?
H00M C00M H00N 109.5 . . ?
C00L C00N C00V 120.27(14) . . ?
C00L C00N H00O 119.9 . . ?
C00V C00N H00O 119.9 . . ?
C00E C00O H00P 109.5 . . ?
C00E C00O H00Q 109.5 . . ?
H00P C00O H00Q 109.5 . . ?
C00E C00O H00R 109.5 . . ?
H00P C00O H00R 109.5 . . ?
H00Q C00O H00R 109.5 . . ?
C00E C00P H00S 109.5 . . ?
C00E C00P H00T 109.5 . . ?
H00S C00P H00T 109.5 . . ?
C00E C00P H00U 109.5 . . ?
H00S C00P H00U 109.5 . . ?
H00T C00P H00U 109.5 . . ?
C00A C00Q H00V 109.5 . . ?
C00A C00Q H00W 109.5 . . ?
H00V C00Q H00W 109.5 . . ?
C00A C00Q H00X 109.5 . . ?
H00V C00Q H00X 109.5 . . ?
H00W C00Q H00X 109.5 . . ?
C00C C00R H00Y 109.5 . . ?
C00C C00R H00Z 109.5 . . ?
H00Y C00R H00Z 109.5 . . ?
C00C C00R H010 109.5 . . ?
H00Y C00R H010 109.5 . . ?
H00Z C00R H010 109.5 . . ?
C00T C00S C00V 119.96(15) . . ?
C00T C00S H011 120.0 . . ?
C00V C00S H011 120.0 . . ?
C00S C00T C00U 119.67(15) . . ?
C00S C00T H012 120.2 . . ?
C00U C00T H012 120.2 . . ?
C00L C00U C00T 120.40(15) . . ?
C00L C00U H013 119.8 . . ?
C00T C00U H013 119.8 . . ?
C00N C00V C00S 120.05(15) . . ?
C00N C00V H014 120.0 . . ?
C00S C00V H014 120.0 . . ?
C010 C00W C00X 120.15(16) . . ?
C010 C00W H015 119.9 . . ?
C00X C00W H015 119.9 . . ?
C010 C00X C00W 119.80(16) 3_656 . ?
C010 C00X H016 120.1 3_656 . ?
C00W C00X H016 120.1 . . ?
C00K C00Y H017 109.5 . . ?
C00K C00Y H018 109.5 . . ?
H017 C00Y H018 109.5 . . ?
C00K C00Y H019 109.5 . . ?
H017 C00Y H019 109.5 . . ?
H018 C00Y H019 109.5 . . ?
C00G C00Z H01A 109.5 . . ?
C00G C00Z H01B 109.5 . . ?
H01A C00Z H01B 109.5 . . ?
C00G C00Z H01C 109.5 . . ?
H01A C00Z H01C 109.5 . . ?
H01B C00Z H01C 109.5 . . ?
C00X C010 C00W 120.05(16) 3_656 . ?
C00X C010 H01D 120.0 3_656 . ?
C00W C010 H01D 120.0 . . ?
C00F C011 H01E 109.5 . . ?
C00F C011 H01F 109.5 . . ?
H01E C011 H01F 109.5 . . ?
C00F C011 H01G 109.5 . . ?
H01E C011 H01G 109.5 . . ?
H01F C011 H01G 109.5 . . ?
C00K C012 H01H 109.5 . . ?
C00K C012 H01I 109.5 . . ?
H01H C012 H01I 109.5 . . ?
C00K C012 H01J 109.5 . . ?
H01H C012 H01J 109.5 . . ?
H01I C012 H01J 109.5 . . ?
C00G C013 H01K 109.5 . . ?
C00G C013 H01L 109.5 . . ?
H01K C013 H01L 109.5 . . ?
C00G C013 H01M 109.5 . . ?
H01K C013 H01M 109.5 . . ?
H01L C013 H01M 109.5 . . ?

loop_
_geom_bond_atom_site_label_1
_geom_bond_atom_site_label_2
_geom_bond_distance
_geom_bond_site_symmetry_2
_geom_bond_publ_flag
Ni01 C1 1.8320(14) . ?
Ni01 C008 1.8917(13) . ?
Ni01 C009 1.9653(13) . ?
Ni01 S002 2.1866(4) . ?
S002 C1 1.6949(14) . ?
S003 C1 1.6383(14) . ?
N004 C009 1.3585(16) . ?
N004 C00C 1.3981(17) . ?
N004 C00B 1.4752(16) . ?
N005 C008 1.3560(16) . ?
N005 C00D 1.4013(17) . ?
N005 C00G 1.4786(17) . ?
N006 C009 1.3603(16) . ?
N006 C00F 1.3970(17) . ?
N006 C00E 1.4773(16) . ?
N007 C008 1.3633(16) . ?
N007 C00A 1.3981(17) . ?
N007 C00K 1.4759(17) . ?
C00A C00D 1.352(2) . ?
C00A C00Q 1.4956(19) . ?
C00B C00M 1.5244(18) . ?
C00B C00I 1.5250(18) . ?
C00B H00B 1.0000 . ?
C00C C00F 1.355(2) . ?
C00C C00R 1.4975(19) . ?
C00D C00J 1.4938(19) . ?
C00E C00P 1.5189(19) . ?
C00E C00O 1.5195(19) . ?
C00E H00E 1.0000 . ?
C00F C011 1.491(2) . ?
C00G C013 1.514(2) . ?
C00G C00Z 1.524(2) . ?
C00G H00G 1.0000 . ?
C00I H00A 0.9800 . ?
C00I H00C 0.9800 . ?
C00I H00D 0.9800 . ?
C00J H00F 0.9800 . ?
C00J H00H 0.9800 . ?
C00J H00I 0.9800 . ?
C00K C00Y 1.525(2) . ?
C00K C012 1.530(2) . ?
C00K H00K 1.0000 . ?
C00L C00N 1.380(2) . ?
C00L C00U 1.386(2) . ?
C00L H00L 0.9500 . ?
C00M H00J 0.9800 . ?
C00M H00M 0.9800 . ?
C00M H00N 0.9800 . ?
C00N C00V 1.385(2) . ?
C00N H00O 0.9500 . ?
C00O H00P 0.9800 . ?
C00O H00Q 0.9800 . ?
C00O H00R 0.9800 . ?
C00P H00S 0.9800 . ?
C00P H00T 0.9800 . ?
C00P H00U 0.9800 . ?
C00Q H00V 0.9800 . ?
C00Q H00W 0.9800 . ?
C00Q H00X 0.9800 . ?
C00R H00Y 0.9800 . ?
C00R H00Z 0.9800 . ?
C00R H010 0.9800 . ?
C00S C00T 1.385(2) . ?
C00S C00V 1.386(2) . ?
C00S H011 0.9500 . ?
C00T C00U 1.388(2) . ?
C00T H012 0.9500 . ?
C00U H013 0.9500 . ?
C00V H014 0.9500 . ?
C00W C010 1.383(3) . ?
C00W C00X 1.384(2) . ?
C00W H015 0.9500 . ?
C00X C010 1.376(3) 3_656 ?
C00X H016 0.9500 . ?
C00Y H017 0.9800 . ?
C00Y H018 0.9800 . ?
C00Y H019 0.9800 . ?
C00Z H01A 0.9800 . ?
C00Z H01B 0.9800 . ?
C00Z H01C 0.9800 . ?
C010 H01D 0.9500 . ?
C011 H01E 0.9800 . ?
C011 H01F 0.9800 . ?
C011 H01G 0.9800 . ?
C012 H01H 0.9800 . ?
C012 H01I 0.9800 . ?
C012 H01J 0.9800 . ?
C013 H01K 0.9800 . ?
C013 H01L 0.9800 . ?
C013 H01M 0.9800 . ?
